data_2021209
loop_
_publ_author_name
'Wu, Xiangxiang'
'Zeng, Huahui'
'Yang, Yunxia'

_publ_section_title
;
 Composite host lattices of 4,4'-sulfonyldibenzoate water/boric acid in
 two tetrapropylammonium inclusion compounds
;
_journal_coeditor_code OV3113
_journal_issue 9
_journal_name_full 'Acta Crystallographica Section C'
_journal_page_first
;
;
_journal_paper_doi 10.1107/S2053229618011580
_journal_volume 74
_journal_year 2018
_chemical_formula_iupac '2C12 H28 N +, C14 H8 O6 S 2-, H2 O'
_chemical_formula_moiety '2(C12 H28 N +), C14 H8 O6 S 2-, H2 O'
_chemical_formula_sum 'C38 H66 N2 O7 S'
_chemical_formula_weight 694.98
_chemical_name_systematic
;
Bis(tetrapropylammonium) 4,4'-sulfonyldibenzoate dihydrate
;
_space_group_crystal_system triclinic
_space_group_IT_number 2
_space_group_name_Hall '-P 1'
_space_group_name_H-M_alt 'P -1'
_symmetry_space_group_name_Hall '-P 1'
_symmetry_space_group_name_H-M 'P -1'
_atom_sites_solution_hydrogens mixed
_audit_creation_method SHELXL-2014/7
_cell_angle_alpha 96.303(2)
_cell_angle_beta 97.731(2)
_cell_angle_gamma 97.049(2)
_cell_formula_units_Z 2
_cell_length_a 9.2201(4)
_cell_length_b 9.3675(3)
_cell_length_c 24.2874(9)
_cell_measurement_reflns_used 6400
_cell_measurement_temperature 296(2)
_cell_measurement_theta_max 26.02
_cell_measurement_theta_min 2.47
_cell_volume 2045.83(14)
_computing_cell_refinement
;
SMART (Bruker, 2004)
;
_computing_data_collection
;
SMART (Bruker, 2004)
;
_computing_data_reduction
;
SAINT (Bruker, 2004)
;
_computing_molecular_graphics
;
SHELXTL (Sheldrick, 2008)
;
_computing_publication_material
;
SHELXTL (Sheldrick, 2008)
;
_computing_structure_refinement
;
SHELXL2014 (Sheldrick, 2015)
;
_computing_structure_solution
;
SHELXTL (Sheldrick, 2008)
;
_diffrn_ambient_temperature 296(2)
_diffrn_measured_fraction_theta_full 0.998
_diffrn_measured_fraction_theta_max 0.998
_diffrn_measurement_device_type 'Bruker SMART CCD area detector'
_diffrn_measurement_method 'phi and omega scans'
_diffrn_radiation_type MoK\a
_diffrn_radiation_wavelength 0.71073
_diffrn_reflns_av_R_equivalents 0.0180
_diffrn_reflns_limit_h_max 10
_diffrn_reflns_limit_h_min -10
_diffrn_reflns_limit_k_max 11
_diffrn_reflns_limit_k_min -10
_diffrn_reflns_limit_l_max 28
_diffrn_reflns_limit_l_min -28
_diffrn_reflns_number 16331
_diffrn_reflns_theta_full 25.007
_diffrn_reflns_theta_max 25.007
_diffrn_reflns_theta_min 2.251
_exptl_absorpt_coefficient_mu 0.125
_exptl_absorpt_correction_type multi-scan
_exptl_absorpt_process_details
;
(SADABS; Bruker, 2004)
;
_exptl_crystal_colour colorless
_exptl_crystal_density_diffrn 1.128
_exptl_crystal_description block
_exptl_crystal_F_000 760
_exptl_crystal_size_max 0.510
_exptl_crystal_size_mid 0.410
_exptl_crystal_size_min 0.120
_refine_diff_density_max 0.453
_refine_diff_density_min -0.215
_refine_ls_extinction_method none
_refine_ls_goodness_of_fit_ref 1.099
_refine_ls_hydrogen_treatment mixed
_refine_ls_matrix_type full
_refine_ls_number_parameters 439
_refine_ls_number_reflns 7187
_refine_ls_number_restraints 3
_refine_ls_restrained_S_all 1.100
_refine_ls_R_factor_all 0.0636
_refine_ls_R_factor_gt 0.0497
_refine_ls_shift/su_max 0.001
_refine_ls_shift/su_mean 0.000
_refine_ls_structure_factor_coef Fsqd
_refine_ls_weighting_details 'w=1/[\s^2^(Fo^2^)+(0.0940P)^2^+0.2759P] where P=(Fo^2^+2Fc^2^)/3'
_refine_ls_weighting_scheme calc
_refine_ls_wR_factor_gt 0.1523
_refine_ls_wR_factor_ref 0.1660
_reflns_number_gt 5608
_reflns_number_total 7187
_reflns_threshold_expression 'I > 2\s(I)'
_cod_data_source_file ov3113sup1.cif
_cod_data_source_block compound1
_cod_original_cell_volume 2045.82(13)
_cod_database_code 2021209
_shelx_space_group_comment
;
The symmetry employed for this shelxl refinement is uniquely defined
by the following loop, which should always be used as a source of
symmetry information in preference to the above space-group names.
They are only intended as comments.
;
_shelx_estimated_absorpt_t_min 0.939
_shelx_estimated_absorpt_t_max 0.985

loop_
_space_group_symop_operation_xyz
'x, y, z'
'-x, -y, -z'

loop_
_atom_site_type_symbol
_atom_site_label
_atom_site_fract_x
_atom_site_fract_y
_atom_site_fract_z
_atom_site_U_iso_or_equiv
_atom_site_adp_type
_atom_site_calc_flag
_atom_site_occupancy
S S1 0.45378(6) 0.97098(5) 0.27281(2) 0.06107(18) Uani d 1
O O1 0.52027(18) 1.05035(16) 0.23310(7) 0.0783(5) Uani d 1
C C1 0.5894(2) 0.88012(19) 0.30665(8) 0.0516(4) Uani d 1
N N1 0.07898(16) 0.24102(16) 0.39035(6) 0.0496(4) Uani d 1
O O1W -0.1853(3) 0.5324(5) -0.00432(11) 0.1538(12) Uani d 1
H H1WB -0.123(5) 0.605(5) -0.011(2) 0.231 Uiso d 1
H H1WA -0.137(5) 0.506(5) 0.0252(14) 0.231 Uiso d 1
O O2 0.38863(18) 1.04808(17) 0.31525(8) 0.0836(5) Uani d 1
C C2 0.7047(2) 0.8451(2) 0.27906(8) 0.0566(5) Uani d 1
H H2B 0.7070 0.8641 0.2424 0.068 Uiso calc 1
N N2 0.50400(18) 0.36863(17) 0.12263(7) 0.0548(4) Uani d 1
O O3 1.0366(2) 0.6505(2) 0.36376(7) 0.0892(6) Uani d 1
C C3 0.8164(2) 0.7816(2) 0.30645(8) 0.0567(5) Uani d 1
H H3A 0.8941 0.7586 0.2880 0.068 Uiso calc 1
O O4 0.9380(2) 0.6759(2) 0.44218(7) 0.0827(5) Uani d 1
C C4 0.8145(2) 0.75178(19) 0.36101(8) 0.0505(4) Uani d 1
O O5 0.0011(2) 0.4690(2) 0.08911(7) 0.0885(5) Uani d 1
C C5 0.6953(2) 0.7840(2) 0.38717(8) 0.0575(5) Uani d 1
H H5A 0.6908 0.7615 0.4233 0.069 Uiso calc 1
O O6 -0.0687(2) 0.4097(2) 0.16817(8) 0.0974(6) Uani d 1
C C6 0.5839(2) 0.8483(2) 0.36077(9) 0.0587(5) Uani d 1
H H6A 0.5056 0.8702 0.3791 0.070 Uiso calc 1
C C7 0.9423(2) 0.6875(2) 0.39210(9) 0.0596(5) Uani d 1
C C8 0.3182(2) 0.8338(2) 0.23481(8) 0.0532(5) Uani d 1
C C9 0.2270(2) 0.7484(2) 0.26267(9) 0.0579(5) Uani d 1
H H9A 0.2338 0.7650 0.3015 0.069 Uiso calc 1
C C10 0.1254(2) 0.6379(2) 0.23178(8) 0.0574(5) Uani d 1
H H10A 0.0645 0.5792 0.2502 0.069 Uiso calc 1
C C11 0.1126(2) 0.6131(2) 0.17401(8) 0.0540(5) Uani d 1
C C12 0.2012(2) 0.7036(2) 0.14664(9) 0.0608(5) Uani d 1
H H12A 0.1906 0.6906 0.1077 0.073 Uiso calc 1
C C13 0.3048(2) 0.8126(2) 0.17687(9) 0.0609(5) Uani d 1
H H13A 0.3654 0.8717 0.1585 0.073 Uiso calc 1
C C14 0.0051(2) 0.4857(3) 0.14105(10) 0.0669(6) Uani d 1
C C15 0.2079(2) 0.3600(2) 0.39212(9) 0.0584(5) Uani d 1
H H15A 0.2918 0.3149 0.3824 0.070 Uiso calc 1
H H15B 0.1816 0.4204 0.3634 0.070 Uiso calc 1
C C16 0.2564(2) 0.4571(3) 0.44686(9) 0.0697(6) Uani d 1
H H16A 0.1745 0.5039 0.4577 0.084 Uiso calc 1
H H16B 0.2890 0.4003 0.4761 0.084 Uiso calc 1
C C17 0.3809(3) 0.5693(3) 0.43957(11) 0.0768(6) Uani d 1
H H17A 0.4131 0.6321 0.4742 0.115 Uiso calc 1
H H17B 0.4617 0.5222 0.4291 0.115 Uiso calc 1
H H17C 0.3476 0.6254 0.4108 0.115 Uiso calc 1
C C18 -0.0546(2) 0.3127(2) 0.40146(9) 0.0597(5) Uani d 1
H H18A -0.0391 0.3546 0.4405 0.072 Uiso calc 1
H H18B -0.0603 0.3918 0.3790 0.072 Uiso calc 1
C C19 -0.2008(2) 0.2159(3) 0.38956(11) 0.0748(6) Uani d 1
H H19A -0.2252 0.1842 0.3496 0.090 Uiso calc 1
H H19B -0.1941 0.1307 0.4086 0.090 Uiso calc 1
C C20 -0.3196(3) 0.2949(3) 0.40900(13) 0.0917(8) Uani d 1
H H20A -0.4122 0.2318 0.4011 0.138 Uiso calc 1
H H20B -0.2960 0.3251 0.4486 0.138 Uiso calc 1
H H20C -0.3270 0.3785 0.3898 0.138 Uiso calc 1
C C21 0.1105(2) 0.1419(2) 0.43491(9) 0.0613(5) Uani d 1
H H21A 0.1113 0.1965 0.4713 0.074 Uiso calc 1
H H21B 0.0292 0.0631 0.4297 0.074 Uiso calc 1
C C22 0.2514(3) 0.0776(3) 0.43610(12) 0.0930(9) Uani d 1
H H22A 0.3345 0.1539 0.4476 0.112 Uiso calc 1
H H22B 0.2586 0.0335 0.3987 0.112 Uiso calc 1
C C23 0.2592(3) -0.0348(3) 0.47563(11) 0.0909(8) Uani d 1
H H23A 0.3507 -0.0737 0.4754 0.136 Uiso calc 1
H H23B 0.2539 0.0090 0.5128 0.136 Uiso calc 1
H H23C 0.1781 -0.1114 0.4640 0.136 Uiso calc 1
C C24 0.0543(2) 0.1517(2) 0.33314(8) 0.0601(5) Uani d 1
H H24A 0.1432 0.1088 0.3286 0.072 Uiso calc 1
H H24B -0.0246 0.0727 0.3328 0.072 Uiso calc 1
C C25 0.0160(3) 0.2282(3) 0.28298(10) 0.0842(7) Uani d 1
H H25A -0.0733 0.2714 0.2862 0.101 Uiso calc 1
H H25B 0.0953 0.3053 0.2814 0.101 Uiso calc 1
C C26 -0.0069(5) 0.1229(4) 0.23032(11) 0.1154(11) Uani d 1
H H26A -0.0312 0.1727 0.1986 0.173 Uiso calc 1
H H26B 0.0821 0.0812 0.2270 0.173 Uiso calc 1
H H26C -0.0862 0.0474 0.2318 0.173 Uiso calc 1
C C27 0.5399(3) 0.3710(2) 0.18538(8) 0.0656(6) Uani d 1
H H27A 0.5291 0.2717 0.1938 0.079 Uiso calc 1
H H27B 0.6428 0.4118 0.1970 0.079 Uiso calc 1
C C28 0.4471(4) 0.4551(3) 0.22000(10) 0.0901(8) Uani d 1
H H28A 0.3437 0.4150 0.2094 0.108 Uiso calc 1
H H28B 0.4585 0.5555 0.2129 0.108 Uiso calc 1
C C29 0.4942(5) 0.4477(3) 0.28160(11) 0.1167(12) Uani d 1
H H29A 0.4346 0.5015 0.3033 0.175 Uiso calc 1
H H29B 0.4817 0.3483 0.2886 0.175 Uiso calc 1
H H29C 0.5962 0.4885 0.2920 0.175 Uiso calc 1
C C30 0.3445(2) 0.3058(2) 0.10101(9) 0.0651(5) Uani d 1
H H30A 0.2818 0.3690 0.1175 0.078 Uiso calc 1
H H30B 0.3276 0.3083 0.0609 0.078 Uiso calc 1
C C31 0.2953(3) 0.1543(3) 0.11179(12) 0.0816(7) Uani d 1
H H31A 0.3028 0.1507 0.1518 0.098 Uiso calc 1
H H31B 0.3587 0.0892 0.0968 0.098 Uiso calc 1
C C32 0.1357(3) 0.1061(3) 0.08408(14) 0.1005(9) Uani d 1
H H32A 0.1045 0.0090 0.0911 0.151 Uiso calc 1
H H32B 0.0732 0.1701 0.0993 0.151 Uiso calc 1
H H32C 0.1289 0.1088 0.0444 0.151 Uiso calc 1
C C33 0.6098(2) 0.2777(2) 0.09702(10) 0.0703(6) Uani d 1
H H33A 0.7098 0.3245 0.1109 0.084 Uiso calc 1
H H33B 0.5990 0.1842 0.1108 0.084 Uiso calc 1
C C34 0.5936(3) 0.2515(4) 0.03504(12) 0.1007(9) Uani d 1
H H34A 0.6088 0.3430 0.0200 0.121 Uiso calc 1
H H34B 0.4950 0.2033 0.0198 0.121 Uiso calc 1
C C35 0.7095(4) 0.1556(4) 0.01870(18) 0.1450(16) Uani d 1
H H35A 0.7005 0.1376 -0.0214 0.217 Uiso calc 1
H H35B 0.8068 0.2043 0.0338 0.217 Uiso calc 1
H H35C 0.6933 0.0651 0.0336 0.217 Uiso calc 1
C C36 0.5244(3) 0.5211(2) 0.10648(9) 0.0658(6) Uani d 1
H H36A 0.5073 0.5139 0.0659 0.079 Uiso calc 1
H H36B 0.4486 0.5723 0.1203 0.079 Uiso calc 1
C C37 0.6711(3) 0.6114(3) 0.12706(12) 0.0844(7) Uani d 1
H H37A 0.7486 0.5617 0.1139 0.101 Uiso calc 1
H H37B 0.6883 0.6236 0.1677 0.101 Uiso calc 1
C C38 0.6778(4) 0.7589(3) 0.10686(14) 0.1037(9) Uani d 1
H H38A 0.7730 0.8142 0.1207 0.156 Uiso calc 1
H H38B 0.6625 0.7471 0.0666 0.156 Uiso calc 1
H H38C 0.6023 0.8090 0.1204 0.156 Uiso calc 1

loop_
_atom_site_aniso_label
_atom_site_aniso_U_11
_atom_site_aniso_U_22
_atom_site_aniso_U_33
_atom_site_aniso_U_12
_atom_site_aniso_U_13
_atom_site_aniso_U_23
S1 0.0589(3) 0.0458(3) 0.0786(4) 0.0119(2) 0.0104(3) 0.0033(2)
O1 0.0746(10) 0.0573(9) 0.1058(13) 0.0055(7) 0.0109(9) 0.0306(9)
C1 0.0515(10) 0.0403(9) 0.0615(12) 0.0028(8) 0.0121(9) -0.0006(8)
N1 0.0478(8) 0.0517(9) 0.0514(9) 0.0071(7) 0.0137(7) 0.0084(7)
O1W 0.1074(18) 0.279(4) 0.1015(17) 0.083(2) 0.0185(14) 0.073(2)
O2 0.0746(10) 0.0694(10) 0.1035(13) 0.0262(8) 0.0113(9) -0.0199(9)
C2 0.0618(12) 0.0592(12) 0.0500(11) 0.0099(9) 0.0135(9) 0.0051(9)
N2 0.0596(10) 0.0535(9) 0.0514(9) 0.0166(7) 0.0022(7) 0.0045(7)
O3 0.0819(11) 0.1205(15) 0.0841(12) 0.0478(11) 0.0290(9) 0.0388(11)
C3 0.0577(11) 0.0603(12) 0.0560(11) 0.0140(9) 0.0183(9) 0.0057(9)
O4 0.0995(13) 0.0961(12) 0.0566(9) 0.0313(10) 0.0086(8) 0.0121(8)
C4 0.0554(11) 0.0401(9) 0.0538(11) 0.0006(8) 0.0108(8) 0.0000(8)
O5 0.0851(12) 0.1089(14) 0.0622(10) 0.0064(10) -0.0053(8) -0.0024(9)
C5 0.0667(13) 0.0537(11) 0.0519(11) 0.0030(9) 0.0168(9) 0.0028(9)
O6 0.0905(13) 0.0999(14) 0.0882(12) -0.0241(11) -0.0105(10) 0.0231(11)
C6 0.0590(12) 0.0569(12) 0.0620(12) 0.0082(9) 0.0222(10) -0.0003(9)
C7 0.0658(13) 0.0519(11) 0.0615(13) 0.0081(9) 0.0105(10) 0.0084(9)
C8 0.0493(10) 0.0515(11) 0.0623(12) 0.0145(8) 0.0128(9) 0.0077(9)
C9 0.0575(11) 0.0661(12) 0.0522(11) 0.0133(10) 0.0134(9) 0.0055(9)
C10 0.0492(11) 0.0663(12) 0.0598(12) 0.0091(9) 0.0137(9) 0.0133(10)
C11 0.0459(10) 0.0619(12) 0.0561(11) 0.0148(9) 0.0059(8) 0.0106(9)
C12 0.0641(12) 0.0684(13) 0.0527(11) 0.0159(10) 0.0095(9) 0.0116(10)
C13 0.0637(12) 0.0609(12) 0.0645(13) 0.0134(10) 0.0201(10) 0.0178(10)
C14 0.0540(12) 0.0769(15) 0.0668(14) 0.0124(11) -0.0052(10) 0.0104(12)
C15 0.0489(11) 0.0628(12) 0.0650(12) 0.0040(9) 0.0137(9) 0.0127(10)
C16 0.0580(12) 0.0782(15) 0.0677(14) -0.0049(11) 0.0074(10) 0.0053(11)
C17 0.0608(13) 0.0763(15) 0.0882(17) -0.0046(11) 0.0115(12) 0.0035(13)
C18 0.0502(11) 0.0600(12) 0.0687(13) 0.0087(9) 0.0137(9) -0.0001(10)
C19 0.0557(13) 0.0783(15) 0.0883(16) 0.0003(11) 0.0168(11) 0.0038(13)
C20 0.0525(13) 0.113(2) 0.107(2) 0.0106(13) 0.0190(13) -0.0056(17)
C21 0.0686(13) 0.0628(12) 0.0549(12) 0.0073(10) 0.0148(10) 0.0136(10)
C22 0.0914(19) 0.114(2) 0.0916(18) 0.0454(17) 0.0236(15) 0.0457(17)
C23 0.114(2) 0.0709(16) 0.0853(18) 0.0218(15) -0.0067(15) 0.0161(13)
C24 0.0638(12) 0.0642(12) 0.0533(11) 0.0099(10) 0.0155(9) 0.0028(9)
C25 0.1009(19) 0.0917(18) 0.0600(14) 0.0132(15) 0.0072(13) 0.0158(13)
C26 0.173(3) 0.114(2) 0.0547(15) 0.006(2) 0.0140(18) 0.0097(15)
C27 0.0902(16) 0.0532(12) 0.0513(11) 0.0164(11) -0.0038(10) 0.0084(9)
C28 0.144(3) 0.0716(16) 0.0630(14) 0.0301(16) 0.0304(15) 0.0113(12)
C29 0.207(4) 0.0780(18) 0.0595(15) -0.003(2) 0.0259(19) 0.0023(13)
C30 0.0573(12) 0.0736(14) 0.0647(13) 0.0181(10) 0.0016(10) 0.0094(11)
C31 0.0750(16) 0.0779(16) 0.0901(18) 0.0085(12) 0.0046(13) 0.0145(13)
C32 0.0733(17) 0.100(2) 0.120(2) 0.0036(15) 0.0042(16) 0.0014(18)
C33 0.0573(12) 0.0670(13) 0.0814(15) 0.0155(10) 0.0036(11) -0.0125(11)
C34 0.0891(19) 0.122(2) 0.0849(19) 0.0159(17) 0.0196(15) -0.0220(17)
C35 0.127(3) 0.142(3) 0.157(3) 0.020(2) 0.054(3) -0.063(3)
C36 0.0792(15) 0.0636(13) 0.0599(12) 0.0215(11) 0.0123(11) 0.0163(10)
C37 0.0933(18) 0.0692(15) 0.0905(18) 0.0105(13) 0.0150(14) 0.0093(13)
C38 0.126(3) 0.0809(18) 0.107(2) -0.0012(17) 0.0305(19) 0.0231(16)

loop_
_atom_type_symbol
_atom_type_description
_atom_type_scat_dispersion_real
_atom_type_scat_dispersion_imag
_atom_type_scat_source
C C 0.0033 0.0016 'International Tables Vol C Tables 4.2.6.8 and 6.1.1.4'
H H 0.0000 0.0000 'International Tables Vol C Tables 4.2.6.8 and 6.1.1.4'
N N 0.0061 0.0033 'International Tables Vol C Tables 4.2.6.8 and 6.1.1.4'
O O 0.0106 0.0060 'International Tables Vol C Tables 4.2.6.8 and 6.1.1.4'
S S 0.1246 0.1234 'International Tables Vol C Tables 4.2.6.8 and 6.1.1.4'

loop_
_geom_angle_atom_site_label_1
_geom_angle_atom_site_label_2
_geom_angle_atom_site_label_3
_geom_angle
O2 S1 O1 118.91(10)
O2 S1 C8 108.36(10)
O1 S1 C8 107.68(10)
O2 S1 C1 107.72(10)
O1 S1 C1 107.76(9)
C8 S1 C1 105.67(9)
C2 C1 C6 120.25(18)
C2 C1 S1 119.00(15)
C6 C1 S1 120.71(15)
C18 N1 C24 111.97(15)
C18 N1 C15 107.86(14)
C24 N1 C15 108.05(14)
C18 N1 C21 108.62(14)
C24 N1 C21 108.79(15)
C15 N1 C21 111.58(15)
H1WB O1W H1WA 102(2)
C3 C2 C1 119.47(18)
C3 C2 H2B 120.3
C1 C2 H2B 120.3
C27 N2 C30 111.71(17)
C27 N2 C36 110.95(16)
C30 N2 C36 106.32(15)
C27 N2 C33 106.14(15)
C30 N2 C33 111.20(16)
C36 N2 C33 110.60(16)
C2 C3 C4 121.09(18)
C2 C3 H3A 119.5
C4 C3 H3A 119.5
C3 C4 C5 118.30(18)
C3 C4 C7 120.83(17)
C5 C4 C7 120.86(18)
C6 C5 C4 121.39(19)
C6 C5 H5A 119.3
C4 C5 H5A 119.3
C5 C6 C1 119.43(18)
C5 C6 H6A 120.3
C1 C6 H6A 120.3
O4 C7 O3 127.4(2)
O4 C7 C4 116.61(19)
O3 C7 C4 115.97(19)
C9 C8 C13 120.74(19)
C9 C8 S1 120.16(16)
C13 C8 S1 119.10(16)
C8 C9 C10 118.76(19)
C8 C9 H9A 120.6
C10 C9 H9A 120.6
C9 C10 C11 121.34(19)
C9 C10 H10A 119.3
C11 C10 H10A 119.3
C10 C11 C12 119.01(19)
C10 C11 C14 120.37(19)
C12 C11 C14 120.61(19)
C13 C12 C11 120.34(19)
C13 C12 H12A 119.8
C11 C12 H12A 119.8
C12 C13 C8 119.74(19)
C12 C13 H13A 120.1
C8 C13 H13A 120.1
O6 C14 O5 126.4(2)
O6 C14 C11 116.9(2)
O5 C14 C11 116.7(2)
C16 C15 N1 116.66(16)
C16 C15 H15A 108.1
N1 C15 H15A 108.1
C16 C15 H15B 108.1
N1 C15 H15B 108.1
H15A C15 H15B 107.3
C17 C16 C15 108.52(18)
C17 C16 H16A 110.0
C15 C16 H16A 110.0
C17 C16 H16B 110.0
C15 C16 H16B 110.0
H16A C16 H16B 108.4
C16 C17 H17A 109.5
C16 C17 H17B 109.5
H17A C17 H17B 109.5
C16 C17 H17C 109.5
H17A C17 H17C 109.5
H17B C17 H17C 109.5
C19 C18 N1 115.99(17)
C19 C18 H18A 108.3
N1 C18 H18A 108.3
C19 C18 H18B 108.3
N1 C18 H18B 108.3
H18A C18 H18B 107.4
C20 C19 C18 110.4(2)
C20 C19 H19A 109.6
C18 C19 H19A 109.6
C20 C19 H19B 109.6
C18 C19 H19B 109.6
H19A C19 H19B 108.1
C19 C20 H20A 109.5
C19 C20 H20B 109.5
H20A C20 H20B 109.5
C19 C20 H20C 109.5
H20A C20 H20C 109.5
H20B C20 H20C 109.5
C22 C21 N1 116.64(18)
C22 C21 H21A 108.1
N1 C21 H21A 108.1
C22 C21 H21B 108.1
N1 C21 H21B 108.1
H21A C21 H21B 107.3
C21 C22 C23 111.6(2)
C21 C22 H22A 109.3
C23 C22 H22A 109.3
C21 C22 H22B 109.3
C23 C22 H22B 109.3
H22A C22 H22B 108.0
C22 C23 H23A 109.5
C22 C23 H23B 109.5
H23A C23 H23B 109.5
C22 C23 H23C 109.5
H23A C23 H23C 109.5
H23B C23 H23C 109.5
C25 C24 N1 117.48(18)
C25 C24 H24A 107.9
N1 C24 H24A 107.9
C25 C24 H24B 107.9
N1 C24 H24B 107.9
H24A C24 H24B 107.2
C26 C25 C24 110.1(2)
C26 C25 H25A 109.6
C24 C25 H25A 109.6
C26 C25 H25B 109.6
C24 C25 H25B 109.6
H25A C25 H25B 108.2
C25 C26 H26A 109.5
C25 C26 H26B 109.5
H26A C26 H26B 109.5
C25 C26 H26C 109.5
H26A C26 H26C 109.5
H26B C26 H26C 109.5
C28 C27 N2 115.72(18)
C28 C27 H27A 108.3
N2 C27 H27A 108.3
C28 C27 H27B 108.3
N2 C27 H27B 108.3
H27A C27 H27B 107.4
C27 C28 C29 110.1(3)
C27 C28 H28A 109.7
C29 C28 H28A 109.7
C27 C28 H28B 109.7
C29 C28 H28B 109.7
H28A C28 H28B 108.2
C28 C29 H29A 109.5
C28 C29 H29B 109.5
H29A C29 H29B 109.5
C28 C29 H29C 109.5
H29A C29 H29C 109.5
H29B C29 H29C 109.5
C31 C30 N2 117.00(18)
C31 C30 H30A 108.0
N2 C30 H30A 108.0
C31 C30 H30B 108.0
N2 C30 H30B 108.0
H30A C30 H30B 107.3
C30 C31 C32 109.7(2)
C30 C31 H31A 109.7
C32 C31 H31A 109.7
C30 C31 H31B 109.7
C32 C31 H31B 109.7
H31A C31 H31B 108.2
C31 C32 H32A 109.5
C31 C32 H32B 109.5
H32A C32 H32B 109.5
C31 C32 H32C 109.5
H32A C32 H32C 109.5
H32B C32 H32C 109.5
C34 C33 N2 117.5(2)
C34 C33 H33A 107.9
N2 C33 H33A 107.9
C34 C33 H33B 107.9
N2 C33 H33B 107.9
H33A C33 H33B 107.2
C33 C34 C35 108.4(3)
C33 C34 H34A 110.0
C35 C34 H34A 110.0
C33 C34 H34B 110.0
C35 C34 H34B 110.0
H34A C34 H34B 108.4
C34 C35 H35A 109.5
C34 C35 H35B 109.5
H35A C35 H35B 109.5
C34 C35 H35C 109.5
H35A C35 H35C 109.5
H35B C35 H35C 109.5
C37 C36 N2 116.86(18)
C37 C36 H36A 108.1
N2 C36 H36A 108.1
C37 C36 H36B 108.1
N2 C36 H36B 108.1
H36A C36 H36B 107.3
C36 C37 C38 111.4(2)
C36 C37 H37A 109.3
C38 C37 H37A 109.3
C36 C37 H37B 109.3
C38 C37 H37B 109.3
H37A C37 H37B 108.0
C37 C38 H38A 109.5
C37 C38 H38B 109.5
H38A C38 H38B 109.5
C37 C38 H38C 109.5
H38A C38 H38C 109.5
H38B C38 H38C 109.5

loop_
_geom_bond_atom_site_label_1
_geom_bond_atom_site_label_2
_geom_bond_distance
S1 O2 1.4334(16)
S1 O1 1.4365(17)
S1 C8 1.761(2)
S1 C1 1.761(2)
C1 C2 1.385(3)
C1 C6 1.386(3)
N1 C18 1.514(2)
N1 C24 1.515(2)
N1 C15 1.519(2)
N1 C21 1.523(2)
O1W H1WB 0.879(10)
O1W H1WA 0.870(10)
C2 C3 1.381(3)
C2 H2B 0.9300
N2 C27 1.513(2)
N2 C30 1.515(3)
N2 C36 1.519(3)
N2 C33 1.522(3)
O3 C7 1.238(3)
C3 C4 1.386(3)
C3 H3A 0.9300
O4 C7 1.238(3)
C4 C5 1.389(3)
C4 C7 1.535(3)
O5 C14 1.249(3)
C5 C6 1.374(3)
C5 H5A 0.9300
O6 C14 1.228(3)
C6 H6A 0.9300
C8 C9 1.382(3)
C8 C13 1.386(3)
C9 C10 1.383(3)
C9 H9A 0.9300
C10 C11 1.383(3)
C10 H10A 0.9300
C11 C12 1.388(3)
C11 C14 1.528(3)
C12 C13 1.379(3)
C12 H12A 0.9300
C13 H13A 0.9300
C15 C16 1.506(3)
C15 H15A 0.9700
C15 H15B 0.9700
C16 C17 1.501(3)
C16 H16A 0.9700
C16 H16B 0.9700
C17 H17A 0.9600
C17 H17B 0.9600
C17 H17C 0.9600
C18 C19 1.503(3)
C18 H18A 0.9700
C18 H18B 0.9700
C19 C20 1.494(3)
C19 H19A 0.9700
C19 H19B 0.9700
C20 H20A 0.9600
C20 H20B 0.9600
C20 H20C 0.9600
C21 C22 1.496(3)
C21 H21A 0.9700
C21 H21B 0.9700
C22 C23 1.502(3)
C22 H22A 0.9700
C22 H22B 0.9700
C23 H23A 0.9600
C23 H23B 0.9600
C23 H23C 0.9600
C24 C25 1.503(3)
C24 H24A 0.9700
C24 H24B 0.9700
C25 C26 1.501(4)
C25 H25A 0.9700
C25 H25B 0.9700
C26 H26A 0.9600
C26 H26B 0.9600
C26 H26C 0.9600
C27 C28 1.508(3)
C27 H27A 0.9700
C27 H27B 0.9700
C28 C29 1.513(4)
C28 H28A 0.9700
C28 H28B 0.9700
C29 H29A 0.9600
C29 H29B 0.9600
C29 H29C 0.9600
C30 C31 1.498(3)
C30 H30A 0.9700
C30 H30B 0.9700
C31 C32 1.525(4)
C31 H31A 0.9700
C31 H31B 0.9700
C32 H32A 0.9600
C32 H32B 0.9600
C32 H32C 0.9600
C33 C34 1.483(4)
C33 H33A 0.9700
C33 H33B 0.9700
C34 C35 1.542(4)
C34 H34A 0.9700
C34 H34B 0.9700
C35 H35A 0.9600
C35 H35B 0.9600
C35 H35C 0.9600
C36 C37 1.497(3)
C36 H36A 0.9700
C36 H36B 0.9700
C37 C38 1.513(4)
C37 H37A 0.9700
C37 H37B 0.9700
C38 H38A 0.9600
C38 H38B 0.9600
C38 H38C 0.9600

loop_
_geom_hbond_atom_site_label_D
_geom_hbond_atom_site_label_H
_geom_hbond_atom_site_label_A
_geom_hbond_site_symmetry_A
_geom_hbond_distance_DH
_geom_hbond_distance_HA
_geom_hbond_distance_DA
_geom_hbond_angle_DHA
_geom_hbond_publ_flag
O1W H1WB O5 2_565 0.88(5) 2.41(5) 2.840(3) 110(4) yes
O1W H1WA O5 . 0.87(4) 1.96(4) 2.820(3) 170(4) yes
C13 H13A O1 . 0.93 2.48 2.879(3) 106 no
C18 H18B O3 1_455 0.97 2.56 3.428(3) 149 yes
C21 H21A O4 2_666 0.97 2.43 3.384(3) 169 yes
C22 H22B O2 1_545 0.97 2.50 3.347(3) 146 yes
C24 H24A O2 1_545 0.97 2.45 3.411(3) 169 yes
C26 H26A O6 . 0.96 2.46 3.295(4) 145 yes
C27 H27A O1 1_545 0.97 2.37 3.330(2) 169 yes
C30 H30B O1W 2_565 0.97 2.51 3.220(4) 130 yes
C33 H33A O6 1_655 0.97 2.31 3.249(3) 163 yes

_cod_database_fobs_code 2021209
